data_2213448
loop_
_publ_author_name
'Best, Daniel'
'Jenkinson, Sarah F.'
'Kathrine V. Booth'
'Fleet, George W. J.'
'David J. Watkin'

_publ_section_title
;1-Deoxy-4-<i>C</i>-hydroxymethyl-3,4-<i>O</i>-isopropylidene-\b-<small>L</small>-ribulofuranose
 [(2<i>R</i>,3<i>S</i>,4<i>S</i>)-4-(hydroxymethyl)-3,4-<i>O</i>-isopropylidene-2-methyltetrahydrofuran-2,3,4-triol]
;
_journal_coeditor_code LH2347
_journal_issue 5
_journal_name_full 'Acta Crystallographica Section E'
_journal_page_first o2165
_journal_page_last o2167
_journal_paper_doi 10.1107/S1600536807014134
_journal_volume 63
_journal_year 2007
_chemical_formula_iupac 'C9 H16 O5'
_chemical_formula_moiety 'C9 H16 O5'
_chemical_formula_sum 'C9 H16 O5'
_chemical_formula_weight 204.22
_chemical_name_common 1-Deoxy-3,4-<i>O</i>-isopropylidene-4-<i>C</i>-hydroxymethyl-\b-L-ribulofuranose
_chemical_name_systematic
;
(2R,3S,4S)-4-(hydroxymethyl)-3,4-<i>O</i>-isopropylidene-2-
methyltetrahydrofuran-2,3,4-triol
;
_space_group_IT_number 19
_symmetry_cell_setting orthorhombic
_symmetry_space_group_name_Hall 'P 2ac 2ab'
_symmetry_space_group_name_H-M 'P 21 21 21'
_atom_sites_solution_hydrogens geom
_atom_sites_solution_primary direct
_cell_angle_alpha 90
_cell_angle_beta 90
_cell_angle_gamma 90
_cell_formula_units_Z 4
_cell_length_a 6.2405(2)
_cell_length_b 10.8088(3)
_cell_length_c 14.9369(6)
_cell_measurement_reflns_used 1245
_cell_measurement_temperature 150
_cell_measurement_theta_max 27
_cell_measurement_theta_min 5
_cell_volume 1007.53(6)
_computing_cell_refinement 'DENZO/SCALEPACK (Otwinowski & Minor, 1997)'
_computing_data_collection 'COLLECT (Nonius, 2001)'
_computing_data_reduction DENZO/SCALEPACK
_computing_molecular_graphics 'CAMERON (Watkin <i>et al.</i>,  1996)'
_computing_publication_material CRYSTALS
_computing_structure_refinement 'CRYSTALS (Betteridge <i>et al.</i>,  2003)'
_computing_structure_solution 'SIR92 (Altomare <i>et al.</i>,  1994)'
_diffrn_ambient_temperature 150
_diffrn_measured_fraction_theta_full 0.983
_diffrn_measured_fraction_theta_max 0.972
_diffrn_measurement_device_type 'Nonius KappaCCD'
_diffrn_measurement_method \w
_diffrn_radiation_monochromator graphite
_diffrn_radiation_type 'Mo K\a'
_diffrn_radiation_wavelength 0.71073
_diffrn_reflns_av_R_equivalents 0.066
_diffrn_reflns_limit_h_max 8
_diffrn_reflns_limit_h_min -8
_diffrn_reflns_limit_k_max 13
_diffrn_reflns_limit_k_min -13
_diffrn_reflns_limit_l_max 18
_diffrn_reflns_limit_l_min -18
_diffrn_reflns_number 7730
_diffrn_reflns_theta_full 26.361
_diffrn_reflns_theta_max 27.459
_diffrn_reflns_theta_min 5.174
_diffrn_standards_number 0
_exptl_absorpt_coefficient_mu 0.110
_exptl_absorpt_correction_T_max 0.99
_exptl_absorpt_correction_T_min 0.69
_exptl_absorpt_correction_type multi-scan
_exptl_absorpt_process_details '(DENZO/SCALEPACK; Otwinowski & Minor, 1997)'
_exptl_crystal_colour colourless
_exptl_crystal_density_diffrn 1.346
_exptl_crystal_description plate
_exptl_crystal_F_000 440
_exptl_crystal_size_max 0.50
_exptl_crystal_size_mid 0.20
_exptl_crystal_size_min 0.10
_refine_diff_density_max 0.27
_refine_diff_density_min -0.27
_refine_ls_extinction_method None
_refine_ls_goodness_of_fit_ref 0.8429
_refine_ls_hydrogen_treatment constr
_refine_ls_matrix_type full
_refine_ls_number_parameters 127
_refine_ls_number_reflns 1315
_refine_ls_number_restraints 0
_refine_ls_R_factor_all 0.0448
_refine_ls_R_factor_gt 0.0411
_refine_ls_shift/su_max 0.000274
_refine_ls_structure_factor_coef Fsqd
_refine_ls_weighting_details 'w=1/[\s^2^(F^2^) + (0.08P)^2^ + 0.46P], where P=[max(Fo^2^,0) + 2Fc^2^]/3'
_refine_ls_weighting_scheme calc
_refine_ls_wR_factor_all 0.1057
_refine_ls_wR_factor_gt 0.1031
_refine_ls_wR_factor_ref 0.1057
_reflns_number_gt 1210
_reflns_number_total 1315
_reflns_threshold_expression I>2\s(I)
_cod_data_source_file lh2347.cif
_cod_data_source_block 3
_cod_database_code 2213448
_cod_database_fobs_code 2213448

loop_
_symmetry_equiv_pos_as_xyz
x,y,z
x+1/2,-y+1/2,-z
-x,y+1/2,-z+1/2
-x+1/2,-y,z+1/2

loop_
_atom_site_type_symbol
_atom_site_label
_atom_site_fract_x
_atom_site_fract_y
_atom_site_fract_z
_atom_site_U_iso_or_equiv
_atom_site_adp_type
_atom_site_occupancy
C C1 0.4665(4) 0.74459(18) 0.67571(12) 0.0180 Uani 1.0000
C C2 0.5277(4) 0.60607(18) 0.68257(13) 0.0190 Uani 1.0000
C C3 0.6693(4) 0.5833(2) 0.60104(14) 0.0212 Uani 1.0000
O O4 0.7697(2) 0.69873(13) 0.58458(9) 0.0220 Uani 1.0000
C C5 0.6151(4) 0.79423(19) 0.60212(14) 0.0213 Uani 1.0000
O O6 0.5229(3) 0.55251(15) 0.53238(9) 0.0266 Uani 1.0000
C C7 0.8450(4) 0.4880(2) 0.61209(15) 0.0294 Uani 1.0000
O O8 0.6530(3) 0.59994(14) 0.76291(9) 0.0222 Uani 1.0000
C C9 0.5781(4) 0.69651(19) 0.82087(13) 0.0226 Uani 1.0000
O O10 0.5235(3) 0.79561(12) 0.76172(9) 0.0210 Uani 1.0000
C C11 0.3864(4) 0.6512(2) 0.87373(15) 0.0286 Uani 1.0000
C C12 0.7615(4) 0.7381(2) 0.87942(15) 0.0323 Uani 1.0000
C C13 0.2320(4) 0.7688(2) 0.65531(14) 0.0223 Uani 1.0000
O O14 0.1938(3) 0.89698(14) 0.63582(10) 0.0264 Uani 1.0000
H H21 0.4078 0.5501 0.6842 0.0197 Uiso 1.0000
H H51 0.6816 0.8700 0.6206 0.0242 Uiso 1.0000
H H52 0.5301 0.8109 0.5501 0.0245 Uiso 1.0000
H H71 0.9168 0.4750 0.5561 0.0443 Uiso 1.0000
H H72 0.9529 0.5161 0.6535 0.0434 Uiso 1.0000
H H73 0.7893 0.4091 0.6316 0.0446 Uiso 1.0000
H H111 0.3425 0.7168 0.9127 0.0414 Uiso 1.0000
H H112 0.4397 0.5800 0.9060 0.0407 Uiso 1.0000
H H113 0.2763 0.6283 0.8313 0.0417 Uiso 1.0000
H H121 0.7204 0.8077 0.9152 0.0463 Uiso 1.0000
H H122 0.8003 0.6730 0.9227 0.0462 Uiso 1.0000
H H123 0.8950 0.7577 0.8453 0.0458 Uiso 1.0000
H H131 0.1463 0.7449 0.7073 0.0259 Uiso 1.0000
H H132 0.1832 0.7195 0.6031 0.0267 Uiso 1.0000
H H13 0.2537 0.9371 0.6774 0.0395 Uiso 1.0000
H H7 0.6052 0.5557 0.4890 0.0394 Uiso 1.0000

loop_
_atom_site_aniso_label
_atom_site_aniso_U_11
_atom_site_aniso_U_22
_atom_site_aniso_U_33
_atom_site_aniso_U_12
_atom_site_aniso_U_13
_atom_site_aniso_U_23
C1 0.0228(10) 0.0161(9) 0.0152(9) -0.0002(8) -0.0028(8) -0.0014(7)
C2 0.0207(10) 0.0193(9) 0.0169(9) -0.0022(8) -0.0014(8) -0.0003(7)
C3 0.0248(11) 0.0209(10) 0.0179(9) -0.0023(9) 0.0016(8) -0.0011(7)
O4 0.0223(7) 0.0208(7) 0.0230(7) -0.0021(6) 0.0033(6) 0.0011(5)
C5 0.0254(10) 0.0188(10) 0.0196(9) 0.0001(9) 0.0012(9) 0.0011(7)
O6 0.0313(8) 0.0324(8) 0.0160(6) -0.0075(7) 0.0009(7) -0.0041(6)
C7 0.0337(12) 0.0245(11) 0.0299(11) 0.0059(10) 0.0077(10) 0.0000(9)
O8 0.0291(8) 0.0218(7) 0.0157(6) 0.0060(7) -0.0034(6) -0.0017(5)
C9 0.0314(12) 0.0208(10) 0.0156(9) 0.0050(9) -0.0028(8) -0.0010(8)
O10 0.0315(8) 0.0180(7) 0.0134(6) 0.0005(6) -0.0038(6) -0.0017(5)
C11 0.0377(13) 0.0269(11) 0.0213(10) 0.0038(10) 0.0058(10) 0.0032(8)
C12 0.0392(13) 0.0329(12) 0.0248(10) 0.0015(11) -0.0131(10) -0.0036(9)
C13 0.0233(10) 0.0228(10) 0.0207(9) 0.0019(9) -0.0010(8) -0.0011(8)
O14 0.0336(9) 0.0233(7) 0.0223(7) 0.0065(7) -0.0091(7) -0.0031(6)

loop_
_atom_type_symbol
_atom_type_scat_dispersion_real
_atom_type_scat_dispersion_imag
_atom_type_scat_source
C 0.0033 0.0016 'International Tables Vol C 4.2.6.8 and 6.1.1.4'
H 0.0000 0.0000 'International Tables Vol C 4.2.6.8 and 6.1.1.4'
O 0.0106 0.0060 'International Tables Vol C 4.2.6.8 and 6.1.1.4'

loop_
_geom_angle_atom_site_label_1
_geom_angle_atom_site_label_2
_geom_angle_atom_site_label_3
_geom_angle
_geom_angle_publ_flag
C2 C1 C5 103.68(16) no
C2 C1 O10 104.47(15) no
C5 C1 O10 110.81(16) no
C2 C1 C13 114.68(17) no
C5 C1 C13 112.24(16) no
O10 C1 C13 110.53(18) no
C1 C2 C3 104.25(16) no
C1 C2 O8 103.56(15) no
C3 C2 O8 110.17(16) no
C1 C2 H21 114.7 no
C3 C2 H21 111.7 no
O8 C2 H21 111.9 no
C2 C3 O4 104.63(16) no
C2 C3 O6 104.05(16) no
O4 C3 O6 111.52(17) no
C2 C3 C7 116.28(18) no
O4 C3 C7 107.34(18) no
O6 C3 C7 112.78(18) no
C3 O4 C5 107.71(15) no
C1 C5 O4 106.56(16) no
C1 C5 H51 110.7 no
O4 C5 H51 112.1 no
C1 C5 H52 108.2 no
O4 C5 H52 111.0 no
H51 C5 H52 108.2 no
C3 O6 H7 99.1 no
C3 C7 H71 110.1 no
C3 C7 H72 111.2 no
H71 C7 H72 106.2 no
C3 C7 H73 111.9 no
H71 C7 H73 107.5 no
H72 C7 H73 109.7 no
C2 O8 C9 107.09(15) no
O8 C9 O10 104.47(14) no
O8 C9 C11 109.66(18) no
O10 C9 C11 112.11(18) no
O8 C9 C12 108.63(19) no
O10 C9 C12 108.42(18) no
C11 C9 C12 113.15(18) no
C1 O10 C9 108.83(14) no
C9 C11 H111 107.7 no
C9 C11 H112 104.2 no
H111 C11 H112 112.6 no
C9 C11 H113 107.6 no
H111 C11 H113 112.6 no
H112 C11 H113 111.6 no
C9 C12 H121 110.8 no
C9 C12 H122 110.7 no
H121 C12 H122 105.1 no
C9 C12 H123 113.5 no
H121 C12 H123 109.9 no
H122 C12 H123 106.4 no
C1 C13 O14 111.55(18) no
C1 C13 H131 108.8 no
O14 C13 H131 109.0 no
C1 C13 H132 111.2 no
O14 C13 H132 107.9 no
H131 C13 H132 108.3 no
C13 O14 H13 105.8 no

loop_
_geom_bond_atom_site_label_1
_geom_bond_atom_site_label_2
_geom_bond_distance
_geom_bond_publ_flag
C1 C2 1.549(3) no
C1 C5 1.535(3) no
C1 O10 1.443(2) no
C1 C13 1.518(3) no
C2 C3 1.525(3) no
C2 O8 1.434(2) no
C2 H21 0.963 no
C3 O4 1.418(3) no
C3 O6 1.413(3) no
C3 C7 1.513(3) no
O4 C5 1.437(3) no
C5 H51 0.959 no
C5 H52 0.958 no
O6 H7 0.827 no
C7 H71 0.959 no
C7 H72 0.964 no
C7 H73 0.966 no
O8 C9 1.434(2) no
C9 O10 1.430(2) no
C9 C11 1.515(3) no
C9 C12 1.509(3) no
C11 H111 0.957 no
C11 H112 0.967 no
C11 H113 0.967 no
C12 H121 0.959 no
C12 H122 0.985 no
C12 H123 1.000 no
C13 O14 1.436(3) no
C13 H131 0.978 no
C13 H132 0.992 no
O14 H13 0.845 no

loop_
_geom_hbond_atom_site_label_D
_geom_hbond_atom_site_label_H
_geom_hbond_atom_site_label_A
_geom_hbond_site_symmetry_A
_geom_hbond_distance_DH
_geom_hbond_distance_HA
_geom_hbond_distance_DA
_geom_hbond_angle_DHA
_geom_hbond_publ_flag
O14 H13 O8 3_656 0.85 2.06 2.831(2) 152 yes
O6 H7 O14 2_566 0.83 2.01 2.783(2) 155 yes

loop_
_cod_related_entry_id
_cod_related_entry_database
_cod_related_entry_code
1 ChemSpider 21185100
